data_7709093
loop_
_publ_author_name
'Goswami, Bappaditya'
'Khatua, Manas'
'Samanta, Subhas'

_publ_section_title
;
 Polymerisation of styrene using pincer type amine functionalized azo
 aromatic complexes of Co(II) as catalysts.
;
_journal_issue 4
_journal_name_full 'Dalton transactions (Cambridge, England : 2003)'
_journal_page_first 1454
_journal_page_last 1463
_journal_paper_doi 10.1039/d1dt02622d
_journal_volume 51
_journal_year 2022
_chemical_formula_moiety 'C19 Cl2 Co1 H21 N3 O2 '
_chemical_formula_sum 'C19 H21 Cl2 Co N3 O2'
_chemical_formula_weight 453.236
_space_group_crystal_system monoclinic
_space_group_IT_number 14
_space_group_name_Hall '-P 2yn'
_space_group_name_H-M_alt 'P 1 21/n 1'
_symmetry_Int_Tables_number 14
_atom_sites_solution_primary dual
_audit_creation_date 2021-11-26
_audit_creation_method
;
Olex2 1.3
(compiled 2020.11.12 svn.r5f609507 for OlexSys, GUI svn.r6257)
;
_audit_update_record
;
2021-11-29 deposited with the CCDC.	2021-12-14 downloaded from the CCDC.
;
_cell_angle_alpha 90
_cell_angle_beta 104.567(2)
_cell_angle_gamma 90
_cell_formula_units_Z 4
_cell_length_a 9.4655(2)
_cell_length_b 13.2728(2)
_cell_length_c 16.6662(3)
_cell_measurement_reflns_used 27472
_cell_measurement_temperature 100.00(12)
_cell_measurement_theta_max 68.0210
_cell_measurement_theta_min 2.7370
_cell_volume 2026.53(7)
_computing_cell_refinement 'CrysAlisPro 1.171.40.53 (Rigaku OD, 2019)'
_computing_data_collection 'CrysAlisPro 1.171.40.53 (Rigaku OD, 2019)'
_computing_data_reduction 'CrysAlisPro 1.171.40.53 (Rigaku OD, 2019)'
_computing_molecular_graphics 'Olex2 1.3 (Dolomanov et al., 2009)'
_computing_publication_material 'Olex2 1.3 (Dolomanov et al., 2009)'
_computing_structure_refinement 'olex2.refine 1.3 (Bourhis et al., 2015)'
_computing_structure_solution 'SHELXT 2014/4 (Sheldrick, 2014)'
_diffrn_ambient_environment N~2~
_diffrn_ambient_temperature 100.00(12)
_diffrn_detector 'CCD plate'
_diffrn_detector_area_resol_mean 10.0000
_diffrn_detector_type HyPix3000
_diffrn_measured_fraction_theta_full 1.0000
_diffrn_measured_fraction_theta_max 0.9976
_diffrn_measurement_details
;
List of Runs (angles in degrees, time in seconds):

  # Type    Start    End  Width  t~exp~   \w     \q     \k     \f   Frames
#--------------------------------------------------------------------------
  1  \w    -35.00  24.00   0.50    0.20    --   40.33 -12.00 -30.00  118
  2  \w    -30.00  31.00   0.50    0.20    --   40.33 -25.00-120.00  122
  3  \w     22.00 106.00   0.50    0.90    --   96.67 -96.00-180.00  168
  4  \w     44.00 127.00   0.50    0.90    --   96.67-145.00 -90.00  166
  5  \w     41.00  99.00   0.50    0.20    --   40.33-138.00  30.00  116
  6  \w     44.00 127.00   0.50    0.90    --   96.67-145.00  90.00  166
  7  \w     44.00 127.00   0.50    0.90    --   96.67-145.00 150.00  166
  8  \w     44.00 127.00   0.50    0.90    --   96.67-145.00   0.00  166
  9  \w     29.00  83.00   0.50    0.90    --   96.67 -68.00-180.00  108
 10  \w     29.00  83.00   0.50    0.90    --   96.67 -68.00 -90.00  108
 11  \w     30.00 109.00   0.50    0.90    --   96.67-117.00 -90.00  158
 12  \w     30.00  57.00   0.50    0.90    --   96.67 -50.00  30.00   54
 13  \w     29.00  68.00   0.50    0.90    --   96.67 -59.00  30.00   78
 14  \w     29.00  83.00   0.50    0.90    --   96.67 -68.00  90.00  108
 15  \w     30.00  57.00   0.50    0.90    --   96.67 -50.00 150.00   54
 16  \w     30.00  57.00   0.50    0.90    --   96.67 -50.00 120.00   54
 17  \w     22.00 106.00   0.50    0.90    --   96.67 -96.00  90.00  168
 18  \w     27.00 127.00   0.50    0.90    --   96.67 -87.00 -30.00  200
 19  \w     83.00 164.00   0.50    0.90    --   96.67  33.00 -30.00  162
 20  \w    106.00 169.00   0.50    0.90    --   96.67 102.00-101.00  126
 21  \w    105.00 170.00   0.50    0.90    --   96.67  96.00-120.00  130
 22  \w     83.00 164.00   0.50    0.90    --   96.67  33.00-120.00  162
 23  \w     80.00 163.00   0.50    0.90    --   96.67  42.00   0.00  166
 24  \w     83.00 164.00   0.50    0.90    --   96.67  33.00 150.00  162
 25  \w     83.00 164.00   0.50    0.90    --   96.67  33.00  60.00  162
 26  \w     83.00 164.00   0.50    0.90    --   96.67  33.00 -60.00  162
 27  \w     83.00 164.00   0.50    0.90    --   96.67  33.00-150.00  162
 28  \w     73.00 165.00   0.50    0.90    --   96.67  68.00 -30.00  184
 29  \w     75.00 164.00   0.50    0.90    --   96.67  59.00 120.00  178
 30  \w     75.00 164.00   0.50    0.90    --   96.67  59.00  60.00  178
 31  \w     73.00 165.00   0.50    0.90    --   96.67  68.00 150.00  184
 32  \w     75.00 164.00   0.50    0.90    --   96.67  59.00  90.00  178
 33  \w     70.00 165.00   0.50    0.90    --   96.67  77.00   0.00  190
 34  \w     73.00 165.00   0.50    0.90    --   96.67  68.00-120.00  184
 35  \w     70.00 165.00   0.50    0.90    --   96.67  77.00-180.00  190
 36  \w     29.00  68.00   0.50    0.90    --   96.67 -59.00 -30.00   78
 37  \w     29.00  83.00   0.50    0.90    --   96.67 -68.00   0.00  108
 38  \w     30.00 109.00   0.50    0.90    --   96.67-117.00 120.00  158
 39  \w     25.00 107.00   0.50    0.90    --   96.67-102.00 156.00  164
 40  \w      7.00  77.00   0.50    0.20    --   40.33-102.00 156.00  140
 41  \w    -30.00  31.00   0.50    0.20    --   40.33 -25.00  90.00  122
 42  \w     17.00 108.00   0.50    0.20    --   40.33  64.00  90.00  182
 43  \w     10.00  43.00   0.50    0.20    --   40.33  88.00  -1.37   66
 44  \w      9.00  43.00   0.50    0.20    --   40.33  90.00  24.23   68
 45  \w     14.00 109.00   0.50    0.20    --   40.33  77.00 -30.00  190
 46  \w     17.00 108.00   0.50    0.20    --   40.33  64.00-150.00  182
 47  \w      9.00  43.00   0.50    0.20    --   40.33  90.00-163.06   68
 48  \w     12.00  43.00   0.50    0.20    --   40.33  81.00 -81.25   62
 49  \w      9.00  43.00   0.50    0.20    --   40.33  90.00 -85.55   68
 50  \w      7.00  35.00   0.50    0.20    --   40.33  94.00  30.16   56
 51  \w     14.00 109.00   0.50    0.20    --   40.33  77.00  90.00  190
 52  \w     14.00 109.00   0.50    0.20    --   40.33  77.00 120.00  190
 53  \w     12.00  43.00   0.50    0.20    --   40.33  82.00 154.80   62
 54  \w     11.00  43.00   0.50    0.20    --   40.33  86.00 137.99   64
 55  \w    -43.00  26.00   0.50    0.20    --  -40.33  38.00 150.00  138
 56  \w    -24.00  35.00   0.50    0.20    --  -40.33  12.00 150.00  118
 57  \w    -31.00  30.00   0.50    0.20    --  -40.33  25.00  90.00  122
 58  \w    -47.00 -15.00   0.50    0.90    --  -82.50  42.00 -60.00   64
 59  \w    -47.00 -15.00   0.50    0.90    --  -82.50  42.00 -90.00   64
 60  \w    -31.00  30.00   0.50    0.20    --  -40.33  25.00-150.00  122
 61  \w    -31.00  30.00   0.50    0.20    --  -40.33  25.00 -90.00  122
 62  \w    -47.00 -15.00   0.50    0.90    --  -82.50  42.00  30.00   64
 63  \w    -47.00 -15.00   0.50    0.90    --  -82.50  42.00  60.00   64
 64  \w    -47.00 -15.00   0.50    0.90    --  -82.50  42.00 120.00   64
 65  \w    -47.00 -15.00   0.50    0.90    --  -82.50  42.00 150.00   64
 66  \w    -47.00 -15.00   0.50    0.90    --  -82.50  42.00  90.00   64
 67  \w    -47.00 -15.00   0.50    0.90    --  -82.50  42.00   0.00   64
 68  \w    -63.00  27.00   0.50    0.20    --  -40.33  64.00  60.00  180
 69  \w    -77.00  15.00   0.50    0.20    --  -40.33 102.00-101.00  184
 70  \w    -35.00  24.00   0.50    0.20    --   40.33 -12.00-180.00  118
 71  \w     22.00 106.00   0.50    0.90    --   96.67 -96.00 -90.00  168
 72  \w    -81.00 -10.00   0.50    0.90    --  -82.50 102.00-101.00  142
 73  \w   -107.00 -21.00   0.50    0.20    --  -40.33 -50.00 -60.00  172
 74  \w   -108.00 -17.00   0.50    0.20    --  -40.33 -64.00 -90.00  182
 75  \w   -108.00 -17.00   0.50    0.20    --  -40.33 -64.00-180.00  182
 76  \w   -108.00 -17.00   0.50    0.20    --  -40.33 -64.00   0.00  182
 77  \w   -108.00 -17.00   0.50    0.20    --  -40.33 -64.00 150.00  182
 78  \w   -108.00 -17.00   0.50    0.20    --  -40.33 -64.00  60.00  182
 79  \w   -109.00 -13.00   0.50    0.20    --  -40.33 -77.00 -90.00  192
 80  \w   -109.00 -13.00   0.50    0.20    --  -40.33 -77.00-150.00  192
 81  \w   -150.00 -69.00   0.50    0.90    --  -82.50 -33.00 120.00  162
 82  \w   -154.00 -84.00   0.50    0.90    --  -82.50-102.00 156.00  140
 83  \w   -151.00 -55.00   0.50    0.90    --  -82.50 -79.00  80.32  192
 84  \w   -153.00 -68.00   0.50    0.90    --  -82.50 -25.00   0.00  170
 85  \w   -151.00 -99.00   0.50    0.90    --  -82.50 -80.00 -27.24  104
 86  \w   -152.00 -55.00   0.50    0.90    --  -82.50 -78.00 -12.29  194
 87  \w   -152.00 -56.00   0.50    0.90    --  -82.50 -75.00 162.11  192
 88  \w   -152.00 -55.00   0.50    0.90    --  -82.50 -78.00 123.91  194
 89  \w   -152.00 -56.00   0.50    0.90    --  -82.50 -75.00 -57.88  192
 90  \w   -151.00 -55.00   0.50    0.90    --  -82.50 -77.00  30.00  192
 91  \w   -151.00 -55.00   0.50    0.90    --  -82.50 -77.00-136.19  192
 92  \w   -151.00 -54.00   0.50    0.90    --  -82.50 -80.00-161.29  194
 93  \w   -151.00 -54.00   0.50    0.90    --  -82.50 -80.00 -97.53  194
 94  \w   -151.00 -55.00   0.50    0.90    --  -82.50 -77.00  60.00  192
 95  \w   -151.00 -55.00   0.50    0.90    --  -82.50 -79.00 -72.57  192
 96  \w    -80.00  -9.00   0.50    0.90    --  -82.50  96.00 120.00  142
;
_diffrn_measurement_device 'four-circle diffractometer'
_diffrn_measurement_device_type 'XtaLAB Synergy, Dualflex, HyPix3000'
_diffrn_measurement_method '\w scans'
_diffrn_orient_matrix_type 'CrysAlisPro convention (1999,Acta A55,543-557)'
_diffrn_orient_matrix_UB_11 0.0459337000
_diffrn_orient_matrix_UB_12 -0.0178478000
_diffrn_orient_matrix_UB_13 -0.0812033000
_diffrn_orient_matrix_UB_21 -0.1553529000
_diffrn_orient_matrix_UB_22 -0.0368595000
_diffrn_orient_matrix_UB_23 -0.0420979000
_diffrn_orient_matrix_UB_31 -0.0450932000
_diffrn_orient_matrix_UB_32 0.1085912000
_diffrn_orient_matrix_UB_33 -0.0275921000
_diffrn_radiation_monochromator mirror
_diffrn_radiation_probe x-ray
_diffrn_radiation_type 'Cu K\a'
_diffrn_radiation_wavelength 1.54184
_diffrn_reflns_av_R_equivalents 0.1453
_diffrn_reflns_av_unetI/netI 0.0405
_diffrn_reflns_Laue_measured_fraction_full 1.0000
_diffrn_reflns_Laue_measured_fraction_max 0.9976
_diffrn_reflns_limit_h_max 11
_diffrn_reflns_limit_h_min -11
_diffrn_reflns_limit_k_max 15
_diffrn_reflns_limit_k_min -14
_diffrn_reflns_limit_l_max 20
_diffrn_reflns_limit_l_min -20
_diffrn_reflns_number 50044
_diffrn_reflns_point_group_measured_fraction_full 1.0000
_diffrn_reflns_point_group_measured_fraction_max 0.9976
_diffrn_reflns_theta_full 67.6840
_diffrn_reflns_theta_max 68.31
_diffrn_reflns_theta_min 4.31
_diffrn_source 'micro-focus sealed X-ray tube'
_diffrn_source_type 'PhotonJet (Cu) X-ray Source'
_exptl_absorpt_coefficient_mu 9.224
_exptl_absorpt_correction_T_max 1.00000
_exptl_absorpt_correction_T_min 0.03406
_exptl_absorpt_correction_type multi-scan
_exptl_absorpt_process_details
;
CrysAlisPro 1.171.40.53 (Rigaku Oxford Diffraction, 2019)
Empirical absorption correction using spherical harmonics,
 implemented in SCALE3 ABSPACK scaling algorithm.
;
_exptl_crystal_colour 'metallic brownish red'
_exptl_crystal_colour_lustre metallic
_exptl_crystal_colour_modifier brownish
_exptl_crystal_colour_primary red
_exptl_crystal_density_diffrn 1.486
_exptl_crystal_description block
_exptl_crystal_F_000 928.544
_exptl_crystal_size_max 0.2
_exptl_crystal_size_mid 0.1
_exptl_crystal_size_min 0.08
_refine_diff_density_max 0.8770
_refine_diff_density_min -1.0095
_refine_diff_density_rms 0.1409
_refine_ls_d_res_high 0.8297
_refine_ls_d_res_low 10.2491
_refine_ls_goodness_of_fit_ref 1.0351
_refine_ls_hydrogen_treatment constr
_refine_ls_matrix_type full
_refine_ls_number_constraints 33
_refine_ls_number_parameters 226
_refine_ls_number_reflns 3702
_refine_ls_number_restraints 0
_refine_ls_restrained_S_all 1.0351
_refine_ls_R_factor_all 0.0614
_refine_ls_R_factor_gt 0.0603
_refine_ls_shift/su_max 0.0002
_refine_ls_shift/su_mean 0.0000
_refine_ls_structure_factor_coef Fsqd
_refine_ls_weighting_details 'w=1/[\s^2^(Fo^2^)+(0.0999P)^2^+4.4081P] where P=(Fo^2^+2Fc^2^)/3'
_refine_ls_weighting_scheme calc
_refine_ls_wR_factor_gt 0.1592
_refine_ls_wR_factor_ref 0.1603
_reflns_Friedel_coverage 0.0
_reflns_limit_h_max 8
_reflns_limit_h_min -11
_reflns_limit_k_max 15
_reflns_limit_k_min 0
_reflns_limit_l_max 20
_reflns_limit_l_min -7
_reflns_number_gt 3571
_reflns_number_total 3702
_reflns_threshold_expression I>=2u(I)
_cod_data_source_file d1dt02622d2.cif
_cod_data_source_block 4
_cod_depositor_comments 'Adding full bibliography for 7709090--7709093.cif.'
_cod_original_sg_symbol_Hall '-P 2ybc (x-z,y,z)'
_cod_original_formula_sum 'C19 Cl2 Co1 H21 N3 O2 '
_cod_database_code 7709093
_chemical_oxdiff_formula 'C H N Cl Co'
_chemical_oxdiff_usercomment LT
_reflns_odcompleteness_completeness 100.00
_reflns_odcompleteness_iscentric 1
_reflns_odcompleteness_theta 66.97
_olex2_refinement_description
;
1. Fixed Uiso
 At 1.2 times of:
  All C(H) groups, All C(H,H) groups, All N(H) groups
2.a Ternary CH refined with riding coordinates:
 N3(H3)
2.b Secondary CH2 refined with riding coordinates:
 C13(H13a,H13b)
2.c Aromatic/amide H refined with riding coordinates:
 C7(H7), C9(H9), C11(H11), C19(H19), C10(H10), C1(H1), C15(H15), C18(H18),
 C2(H2), C5(H5), C17(H17), C3(H3a), C4(H4), C16(H16)
;
_smtbx_masks_void_probe_radius 1.2
_smtbx_masks_void_truncation_radius 1.2
_olex2_submission_special_instructions 'No special instructions were received'
_oxdiff_exptl_absorpt_empirical_details
;
Empirical correction (ABSPACK) includes:
- Absorption correction using spherical harmonics
- Frame scaling
;
_oxdiff_exptl_absorpt_empirical_full_max 12.660
_oxdiff_exptl_absorpt_empirical_full_min 0.439

loop_
_space_group_symop_id
_space_group_symop_operation_xyz
1 x,y,z
2 -x+1/2,y+1/2,-z+1/2
3 -x,-y,-z
4 x-1/2,-y-1/2,z-1/2

loop_
_atom_site_label
_atom_site_type_symbol
_atom_site_fract_x
_atom_site_fract_y
_atom_site_fract_z
_atom_site_U_iso_or_equiv
_atom_site_adp_type
_atom_site_occupancy
_atom_site_refinement_flags_posn
Co1 Co 0.42000(6) 0.51328(4) 0.34389(3) 0.01709(19) Uani 1.000000 .
Cl2 Cl 0.38996(10) 0.57812(6) 0.21463(5) 0.0259(2) Uani 1.000000 .
Cl1 Cl 0.64957(9) 0.50108(6) 0.42685(5) 0.0222(2) Uani 1.000000 .
N2 N 0.2249(3) 0.4694(2) 0.36070(18) 0.0196(6) Uani 1.000000 .
N1 N 0.4120(3) 0.3511(2) 0.31383(18) 0.0202(6) Uani 1.000000 .
N3 N 0.3477(3) 0.6437(2) 0.4133(2) 0.0278(7) Uani 1.000000 .
H3 H 0.3736(3) 0.6212(2) 0.4666(2) 0.0333(8) Uiso 1.000000 R
C12 C 0.1361(4) 0.5349(3) 0.3836(2) 0.0219(7) Uani 1.000000 .
C8 C 0.1860(4) 0.3716(3) 0.3467(2) 0.0209(7) Uani 1.000000 .
C14 C 0.4176(4) 0.7408(3) 0.4206(2) 0.0219(7) Uani 1.000000 .
C6 C 0.5204(4) 0.2929(3) 0.2908(2) 0.0224(7) Uani 1.000000 .
C7 C 0.2954(4) 0.3092(3) 0.3231(2) 0.0224(7) Uani 1.000000 .
H7 H 0.2808(4) 0.2403(3) 0.3149(2) 0.0269(9) Uiso 1.000000 R
C9 C 0.0527(4) 0.3364(3) 0.3556(2) 0.0296(8) Uani 1.000000 .
H9 H 0.0266(4) 0.2691(3) 0.3459(2) 0.0355(10) Uiso 1.000000 R
C11 C -0.0001(4) 0.5048(3) 0.3931(2) 0.0253(8) Uani 1.000000 .
H11 H -0.0624(4) 0.5510(3) 0.4084(2) 0.0303(10) Uiso 1.000000 R
C19 C 0.5625(4) 0.7461(3) 0.4659(2) 0.0267(8) Uani 1.000000 .
H19 H 0.6098(4) 0.6881(3) 0.4902(2) 0.0321(9) Uiso 1.000000 R
C10 C -0.0406(4) 0.4045(3) 0.3793(2) 0.0278(8) Uani 1.000000 .
H10 H -0.1305(4) 0.3828(3) 0.3860(2) 0.0334(10) Uiso 1.000000 R
C13 C 0.1924(4) 0.6410(3) 0.3956(2) 0.0251(8) Uani 1.000000 .
H13a H 0.1609(4) 0.6719(3) 0.4409(2) 0.0301(9) Uiso 1.000000 R
H13b H 0.1517(4) 0.6797(3) 0.3457(2) 0.0301(9) Uiso 1.000000 R
C1 C 0.5951(4) 0.3353(3) 0.2373(2) 0.0300(8) Uani 1.000000 .
H1 H 0.5763(4) 0.4014(3) 0.2195(2) 0.0360(10) Uiso 1.000000 R
C15 C 0.3493(5) 0.8273(3) 0.3835(3) 0.0328(9) Uani 1.000000 .
H15 H 0.2523(5) 0.8248(3) 0.3533(3) 0.0393(11) Uiso 1.000000 R
C18 C 0.6367(4) 0.8365(3) 0.4752(2) 0.0298(8) Uani 1.000000 .
H18 H 0.7324(4) 0.8394(3) 0.5072(2) 0.0357(10) Uiso 1.000000 R
C2 C 0.6979(5) 0.2791(3) 0.2105(3) 0.0354(9) Uani 1.000000 .
H2 H 0.7465(5) 0.3074(3) 0.1740(3) 0.0425(11) Uiso 1.000000 R
C5 C 0.5536(5) 0.1941(3) 0.3199(2) 0.0321(9) Uani 1.000000 .
H5 H 0.5062(5) 0.1656(3) 0.3570(2) 0.0385(11) Uiso 1.000000 R
C17 C 0.5698(5) 0.9227(3) 0.4372(3) 0.0370(10) Uani 1.000000 .
H17 H 0.6206(5) 0.9832(3) 0.4423(3) 0.0444(12) Uiso 1.000000 R
C3 C 0.7285(4) 0.1813(3) 0.2376(3) 0.0357(10) Uani 1.000000 .
H3a H 0.7964(4) 0.1435(3) 0.2188(3) 0.0428(12) Uiso 1.000000 R
C4 C 0.6573(5) 0.1400(3) 0.2929(3) 0.0390(10) Uani 1.000000 .
H4 H 0.6797(5) 0.0747(3) 0.3121(3) 0.0469(12) Uiso 1.000000 R
C16 C 0.4250(6) 0.9175(3) 0.3913(3) 0.0443(11) Uani 1.000000 .
H16 H 0.3788(6) 0.9751(3) 0.3656(3) 0.0531(14) Uiso 1.000000 R

loop_
_atom_site_aniso_label
_atom_site_aniso_U_11
_atom_site_aniso_U_22
_atom_site_aniso_U_33
_atom_site_aniso_U_12
_atom_site_aniso_U_13
_atom_site_aniso_U_23
Co1 0.0214(3) 0.0127(3) 0.0176(3) -0.0001(2) 0.0058(2) 0.0015(2)
Cl2 0.0358(5) 0.0195(4) 0.0223(4) 0.0017(3) 0.0070(3) 0.0067(3)
Cl1 0.0221(4) 0.0220(4) 0.0222(4) 0.0021(3) 0.0048(3) 0.0015(3)
N2 0.0231(15) 0.0177(14) 0.0189(14) 0.0010(12) 0.0070(11) -0.0003(11)
N1 0.0267(15) 0.0152(14) 0.0187(14) 0.0005(12) 0.0058(11) -0.0006(11)
N3 0.0287(16) 0.0172(15) 0.0362(18) 0.0016(13) 0.0060(13) -0.0065(13)
C12 0.0288(18) 0.0215(18) 0.0147(16) 0.0036(15) 0.0045(13) -0.0005(14)
C8 0.0259(17) 0.0190(17) 0.0175(16) -0.0039(14) 0.0053(13) -0.0024(13)
C14 0.0336(19) 0.0160(17) 0.0185(16) -0.0010(14) 0.0106(14) -0.0064(13)
C6 0.0257(17) 0.0186(17) 0.0218(17) 0.0004(14) 0.0039(14) -0.0052(14)
C7 0.0317(19) 0.0154(17) 0.0205(16) -0.0037(14) 0.0073(14) -0.0022(13)
C9 0.032(2) 0.025(2) 0.035(2) -0.0075(16) 0.0134(16) -0.0053(16)
C11 0.0245(19) 0.028(2) 0.0238(19) 0.0046(15) 0.0073(15) -0.0021(14)
C19 0.034(2) 0.0193(18) 0.0276(18) -0.0007(15) 0.0084(15) 0.0001(15)
C10 0.0250(18) 0.030(2) 0.033(2) -0.0024(16) 0.0154(15) -0.0060(16)
C13 0.0344(19) 0.0189(18) 0.0227(17) 0.0052(15) 0.0084(15) -0.0016(14)
C1 0.036(2) 0.024(2) 0.034(2) -0.0023(17) 0.0183(17) -0.0020(16)
C15 0.037(2) 0.028(2) 0.029(2) -0.0001(17) 0.0004(16) -0.0001(16)
C18 0.034(2) 0.027(2) 0.0284(19) -0.0063(16) 0.0069(16) -0.0033(16)
C2 0.036(2) 0.036(2) 0.038(2) 0.0003(18) 0.0180(18) -0.0066(18)
C5 0.045(2) 0.024(2) 0.0275(19) 0.0082(17) 0.0107(17) 0.0028(16)
C17 0.048(3) 0.0186(19) 0.041(2) -0.0093(18) 0.0051(19) 0.0024(17)
C3 0.030(2) 0.042(2) 0.034(2) 0.0097(18) 0.0047(17) -0.0174(18)
C4 0.050(3) 0.031(2) 0.034(2) 0.017(2) 0.0064(19) 0.0005(18)
C16 0.056(3) 0.021(2) 0.048(3) -0.004(2) -0.002(2) 0.0094(19)

loop_
_atom_type_symbol
_atom_type_scat_dispersion_real
_atom_type_scat_dispersion_imag
_atom_type_scat_Cromer_Mann_a1
_atom_type_scat_Cromer_Mann_a2
_atom_type_scat_Cromer_Mann_a3
_atom_type_scat_Cromer_Mann_a4
_atom_type_scat_Cromer_Mann_b1
_atom_type_scat_Cromer_Mann_b2
_atom_type_scat_Cromer_Mann_b3
_atom_type_scat_Cromer_Mann_b4
_atom_type_scat_Cromer_Mann_c
_atom_type_scat_source
_atom_type_scat_dispersion_source
H 0.00000 0.00000 0.49300 0.32291 0.14019 0.04081 10.51090 26.12570 3.14236 57.79970 0.0030380000826 'International Tables Volume C Table 6.1.1.4 (pp. 500-502)' 'Henke, Gullikson and Davis, At. Data and Nucl. Data Tables, 1993, 54, 2'
C 0.01920 0.00962 2.31000 1.02000 1.58860 0.86500 20.84390 10.20750 0.56870 51.65120 0.215599998832 'International Tables Volume C Table 6.1.1.4 (pp. 500-502)' 'Henke, Gullikson and Davis, At. Data and Nucl. Data Tables, 1993, 54, 2'
Cl 0.36843 0.69943 11.46040 7.19640 6.25560 1.64550 0.01040 1.16620 18.51940 47.77840 -9.55739974976 'International Tables Volume C Table 6.1.1.4 (pp. 500-502)' 'Henke, Gullikson and Davis, At. Data and Nucl. Data Tables, 1993, 54, 2'
Co -2.41037 3.56694 12.28410 7.34090 4.00340 2.34880 4.27910 0.27840 13.53590 71.16920 1.01180005074 'International Tables Volume C Table 6.1.1.4 (pp. 500-502)' 'Henke, Gullikson and Davis, At. Data and Nucl. Data Tables, 1993, 54, 2'
N 0.03256 0.01839 12.21260 3.13220 2.01250 1.16630 0.00570 9.89330 28.99750 0.58260 -11.5290002823 'International Tables Volume C Table 6.1.1.4 (pp. 500-502)' 'Henke, Gullikson and Davis, At. Data and Nucl. Data Tables, 1993, 54, 2'

loop_
_geom_angle_atom_site_label_1
_geom_angle_atom_site_label_2
_geom_angle_atom_site_label_3
_geom_angle
_geom_angle_site_symmetry_1
_geom_angle_site_symmetry_3
_geom_angle_publ_flag
Cl1 Co1 Cl2 118.52(4) . . ?
N2 Co1 Cl2 109.87(9) . . ?
N2 Co1 Cl1 131.54(9) . . ?
N1 Co1 Cl2 99.52(8) . . ?
N1 Co1 Cl1 92.38(8) . . ?
N1 Co1 N2 76.73(11) . . ?
N3 Co1 Cl2 102.22(9) . . ?
N3 Co1 Cl1 96.24(9) . . ?
N3 Co1 N2 75.35(12) . . ?
N3 Co1 N1 149.08(12) . . ?
C12 N2 Co1 121.1(3) . . ?
C8 N2 Co1 118.1(2) . . ?
C8 N2 C12 120.8(3) . . ?
C6 N1 Co1 127.5(2) . . ?
C7 N1 Co1 112.2(2) . . ?
C7 N1 C6 120.2(3) . . ?
H3 N3 Co1 101.83(9) . . ?
C14 N3 Co1 122.1(2) . . ?
C14 N3 H3 101.8(2) . . ?
C13 N3 Co1 107.6(2) . . ?
C13 N3 H3 101.8(2) . . ?
C13 N3 C14 117.9(3) . . ?
C11 C12 N2 120.9(3) . . ?
C13 C12 N2 115.0(3) . . ?
C13 C12 C11 124.1(3) . . ?
C7 C8 N2 114.3(3) . . ?
C9 C8 N2 121.3(3) . . ?
C9 C8 C7 124.4(3) . . ?
C19 C14 N3 117.4(3) . . ?
C15 C14 N3 123.5(3) . . ?
C15 C14 C19 119.1(3) . . ?
C1 C6 N1 118.4(3) . . ?
C5 C6 N1 122.1(3) . . ?
C5 C6 C1 119.6(3) . . ?
C8 C7 N1 118.7(3) . . ?
H7 C7 N1 120.7(2) . . ?
H7 C7 C8 120.7(2) . . ?
H9 C9 C8 120.9(2) . . ?
C10 C9 C8 118.1(4) . . ?
C10 C9 H9 120.9(2) . . ?
H11 C11 C12 120.7(2) . . ?
C10 C11 C12 118.7(4) . . ?
C10 C11 H11 120.7(2) . . ?
H19 C19 C14 119.7(2) . . ?
C18 C19 C14 120.6(4) . . ?
C18 C19 H19 119.7(2) . . ?
C11 C10 C9 120.1(4) . . ?
H10 C10 C9 119.9(2) . . ?
H10 C10 C11 119.9(2) . . ?
C12 C13 N3 111.4(3) . . ?
H13a C13 N3 109.4(2) . . ?
H13a C13 C12 109.4(2) . . ?
H13b C13 N3 109.4(2) . . ?
H13b C13 C12 109.36(19) . . ?
H13b C13 H13a 108.0 . . ?
H1 C1 C6 120.0(2) . . ?
C2 C1 C6 120.1(4) . . ?
C2 C1 H1 120.0(3) . . ?
H15 C15 C14 119.9(2) . . ?
C16 C15 C14 120.2(4) . . ?
C16 C15 H15 119.9(3) . . ?
H18 C18 C19 119.7(2) . . ?
C17 C18 C19 120.5(4) . . ?
C17 C18 H18 119.7(2) . . ?
H2 C2 C1 119.8(3) . . ?
C3 C2 C1 120.5(4) . . ?
C3 C2 H2 119.8(2) . . ?
H5 C5 C6 120.4(2) . . ?
C4 C5 C6 119.2(4) . . ?
C4 C5 H5 120.4(3) . . ?
H17 C17 C18 120.5(2) . . ?
C16 C17 C18 119.0(4) . . ?
C16 C17 H17 120.5(2) . . ?
H3a C3 C2 120.2(2) . . ?
C4 C3 C2 119.5(4) . . ?
C4 C3 H3a 120.2(2) . . ?
C3 C4 C5 121.1(4) . . ?
H4 C4 C5 119.5(3) . . ?
H4 C4 C3 119.5(2) . . ?
C17 C16 C15 120.6(4) . . ?
H16 C16 C15 119.7(3) . . ?
H16 C16 C17 119.7(2) . . ?

loop_
_geom_bond_atom_site_label_1
_geom_bond_atom_site_label_2
_geom_bond_distance
_geom_bond_site_symmetry_2
_geom_bond_publ_flag
Co1 Cl2 2.2703(9) . ?
Co1 Cl1 2.2690(10) . ?
Co1 N2 2.022(3) . ?
Co1 N1 2.208(3) . ?
Co1 N3 2.280(3) . ?
N2 C12 1.330(5) . ?
N2 C8 1.354(5) . ?
N1 C6 1.411(5) . ?
N1 C7 1.280(5) . ?
N3 H3 0.9100 . ?
N3 C14 1.440(5) . ?
N3 C13 1.425(5) . ?
C12 C11 1.397(5) . ?
C12 C13 1.501(5) . ?
C8 C7 1.455(5) . ?
C8 C9 1.388(5) . ?
C14 C19 1.391(5) . ?
C14 C15 1.385(6) . ?
C6 C1 1.389(5) . ?
C6 C5 1.406(5) . ?
C7 H7 0.9300 . ?
C9 H9 0.9300 . ?
C9 C10 1.389(6) . ?
C11 H11 0.9300 . ?
C11 C10 1.389(6) . ?
C19 H19 0.9300 . ?
C19 C18 1.379(6) . ?
C10 H10 0.9300 . ?
C13 H13a 0.9700 . ?
C13 H13b 0.9700 . ?
C1 H1 0.9300 . ?
C1 C2 1.386(6) . ?
C15 H15 0.9300 . ?
C15 C16 1.385(6) . ?
C18 H18 0.9300 . ?
C18 C17 1.382(6) . ?
C2 H2 0.9300 . ?
C2 C3 1.380(7) . ?
C5 H5 0.9300 . ?
C5 C4 1.380(6) . ?
C17 H17 0.9300 . ?
C17 C16 1.393(7) . ?
C3 H3a 0.9300 . ?
C3 C4 1.384(7) . ?
C4 H4 0.9300 . ?
C16 H16 0.9300 . ?

loop_
_geom_torsion_atom_site_label_1
_geom_torsion_atom_site_label_2
_geom_torsion_atom_site_label_3
_geom_torsion_atom_site_label_4
_geom_torsion
_geom_torsion_site_symmetry_1
_geom_torsion_site_symmetry_2
_geom_torsion_site_symmetry_3
_geom_torsion_site_symmetry_4
_geom_torsion_publ_flag
Co1 N2 C12 C11 178.4(3) . . . . ?
Co1 N2 C12 C13 -0.1(3) . . . . ?
Co1 N2 C8 C7 1.7(3) . . . . ?
Co1 N2 C8 C9 -178.9(3) . . . . ?
Co1 N1 C6 C1 -40.2(3) . . . . ?
Co1 N1 C6 C5 140.1(3) . . . . ?
Co1 N1 C7 C8 3.0(2) . . . . ?
Co1 N3 C14 C19 -65.5(3) . . . . ?
Co1 N3 C14 C15 113.0(3) . . . . ?
Co1 N3 C13 C12 32.7(2) . . . . ?
N2 C12 C11 C10 0.8(4) . . . . ?
N2 C12 C13 N3 -24.0(3) . . . . ?
N2 C8 C7 N1 -3.2(4) . . . . ?
N2 C8 C9 C10 -0.0(4) . . . . ?
N1 C6 C1 C2 -177.3(3) . . . . ?
N1 C6 C5 C4 177.8(4) . . . . ?
N1 C7 C8 C9 177.3(3) . . . . ?
N3 C14 C19 C18 179.7(3) . . . . ?
N3 C14 C15 C16 -178.1(4) . . . . ?
N3 C13 C12 C11 157.6(3) . . . . ?
C12 C11 C10 C9 -0.7(4) . . . . ?
C8 C9 C10 C11 0.3(5) . . . . ?
C14 C19 C18 C17 -2.2(5) . . . . ?
C14 C15 C16 C17 -0.8(5) . . . . ?
C6 C1 C2 C3 -1.0(5) . . . . ?
C6 C5 C4 C3 -0.2(5) . . . . ?
C19 C18 C17 C16 1.7(5) . . . . ?
C1 C2 C3 C4 -1.0(5) . . . . ?
C15 C16 C17 C18 -0.2(6) . . . . ?
C2 C3 C4 C5 1.6(5) . . . . ?

loop_
_smtbx_masks_void_nr
_smtbx_masks_void_average_x
_smtbx_masks_void_average_y
_smtbx_masks_void_average_z
_smtbx_masks_void_volume
_smtbx_masks_void_count_electrons
_smtbx_masks_void_content
1 0.000 0.000 0.500 144.8 44.7 '4 water'
2 0.500 0.500 0.000 144.8 44.7 '4 water'
